data_1549741
loop_
_publ_author_name
'Hilgar, J. D.'
'Bernbeck, M. G.'
'Flores, B. S.'
'Rinehart, J. D.'

_publ_section_title
;
 Metal-ligand pair anisotropy in a series of mononuclear Er-COT complexes.
;
_journal_issue 36
_journal_name_full 'Chemical science'
_journal_page_first 7204
_journal_page_last 7209
_journal_paper_doi 10.1039/c8sc01361f
_journal_volume 9
_journal_year 2018
_chemical_formula_moiety 'C12 H14 Er I N2'
_chemical_formula_sum 'C12 H14 Er I N2'
_chemical_formula_weight 480.41
_chemical_name_systematic '(\h8-cyclooctatetraenyl)-bis(acetonitrile)-erbium-iodide '
_chemical_properties_physical Air-sensitive,Moisture-sensitive
_space_group_crystal_system orthorhombic
_space_group_IT_number 19
_space_group_name_Hall 'P 2ac 2ab'
_space_group_name_H-M_alt 'P 21 21 21'
_symmetry_space_group_name_Hall 'P 2ac 2ab'
_symmetry_space_group_name_H-M 'P 21 21 21'
_atom_sites_solution_hydrogens geom
_atom_sites_solution_primary dual
_audit_creation_date 2018-03-18
_audit_creation_method
;
Olex2 1.2
(compiled 2017.08.10 svn.r3458 for OlexSys, GUI svn.r5381)
;
_audit_update_record
;
2018-03-21 deposited with the CCDC.
2018-07-31 downloaded from the CCDC.
;
_cell_angle_alpha 90
_cell_angle_beta 90
_cell_angle_gamma 90
_cell_formula_units_Z 4
_cell_length_a 10.7394(11)
_cell_length_b 10.7693(10)
_cell_length_c 12.2067(12)
_cell_measurement_reflns_used 3980
_cell_measurement_temperature 200
_cell_measurement_theta_max 25.10
_cell_measurement_theta_min 2.52
_cell_volume 1411.8(2)
_computing_cell_refinement 'SAINT V8.38A (?, 2016)'
_computing_data_reduction 'SAINT V8.38A (?, 2016)'
_computing_molecular_graphics 'Olex2 (Dolomanov et al., 2009)'
_computing_publication_material 'Olex2 (Dolomanov et al., 2009)'
_computing_structure_refinement 'ShelXL (Sheldrick, 2015)'
_computing_structure_solution 'ShelXT (Sheldrick, 2015)'
_diffrn_ambient_temperature 200
_diffrn_measured_fraction_theta_full 0.999
_diffrn_measured_fraction_theta_max 0.998
_diffrn_measurement_device_type 'Bruker APEX-II CCD'
_diffrn_measurement_method '\f and \w scans'
_diffrn_radiation_type MoK\a
_diffrn_radiation_wavelength 0.71073
_diffrn_reflns_av_R_equivalents 0.0394
_diffrn_reflns_av_unetI/netI 0.0453
_diffrn_reflns_Laue_measured_fraction_full 0.999
_diffrn_reflns_Laue_measured_fraction_max 0.998
_diffrn_reflns_limit_h_max 12
_diffrn_reflns_limit_h_min -9
_diffrn_reflns_limit_k_max 12
_diffrn_reflns_limit_k_min -12
_diffrn_reflns_limit_l_max 14
_diffrn_reflns_limit_l_min -14
_diffrn_reflns_number 10038
_diffrn_reflns_point_group_measured_fraction_full 0.998
_diffrn_reflns_point_group_measured_fraction_max 0.997
_diffrn_reflns_theta_full 25.242
_diffrn_reflns_theta_max 25.345
_diffrn_reflns_theta_min 2.526
_diffrn_standards_number 0
_exptl_absorpt_coefficient_mu 8.108
_exptl_absorpt_correction_T_max 0.4901
_exptl_absorpt_correction_T_min 0.3702
_exptl_absorpt_correction_type multi-scan
_exptl_absorpt_process_details
'SADABS-2016/2 (Bruker,2016/2) was used for absorption correction. wR2(int) was 0.1170 before and 0.0571 after correction. The Ratio of minimum to maximum transmission is 0.7554. The \l/2 correction factor is Not present.'
_exptl_crystal_colour 'clear light orange'
_exptl_crystal_colour_lustre clear
_exptl_crystal_colour_modifier light
_exptl_crystal_colour_primary orange
_exptl_crystal_density_diffrn 2.260
_exptl_crystal_description plank
_exptl_crystal_F_000 884
_exptl_crystal_preparation 'Magnetic properties'
_exptl_crystal_recrystallization_method 'Re-crystallisation from solvent: MeCN'
_exptl_crystal_size_max 0.198
_exptl_crystal_size_mid 0.11
_exptl_crystal_size_min 0.093
_refine_diff_density_max 0.472
_refine_diff_density_min -0.460
_refine_diff_density_rms 0.114
_refine_ls_abs_structure_details
;
 Flack x determined using 958 quotients [(I+)-(I-)]/[(I+)+(I-)]
 (Parsons, Flack and Wagner, Acta Cryst. B69 (2013) 249-259).
;
_refine_ls_abs_structure_Flack -0.008(10)
_refine_ls_extinction_method none
_refine_ls_goodness_of_fit_ref 0.945
_refine_ls_hydrogen_treatment constr
_refine_ls_matrix_type full
_refine_ls_number_parameters 147
_refine_ls_number_reflns 2577
_refine_ls_number_restraints 0
_refine_ls_restrained_S_all 0.945
_refine_ls_R_factor_all 0.0261
_refine_ls_R_factor_gt 0.0223
_refine_ls_shift/su_max 0.001
_refine_ls_shift/su_mean 0.000
_refine_ls_structure_factor_coef Fsqd
_refine_ls_weighting_details 'w=1/[\s^2^(Fo^2^)] where P=(Fo^2^+2Fc^2^)/3'
_refine_ls_weighting_scheme calc
_refine_ls_wR_factor_gt 0.0368
_refine_ls_wR_factor_ref 0.0378
_reflns_Friedel_coverage 0.726
_reflns_Friedel_fraction_full 0.997
_reflns_Friedel_fraction_max 0.994
_reflns_number_gt 2421
_reflns_number_total 2577
_reflns_threshold_expression 'I > 2\s(I)'
_cod_data_source_file c8sc01361f2.cif
_cod_data_source_block jr_100_0m
_cod_depositor_comments 'Adding full bibliography for 1549741--1549744.cif.'
_cod_database_code 1549741
_shelx_shelxl_version_number 2018/3
_shelx_space_group_comment
;
The symmetry employed for this shelxl refinement is uniquely defined
by the following loop, which should always be used as a source of
symmetry information in preference to the above space-group names.
They are only intended as comments.
;
_shelx_estimated_absorpt_t_max 0.519
_shelx_estimated_absorpt_t_min 0.297
_olex2_refinement_description
;
1. Fixed Uiso
 At 1.2 times of:
  All C(H) groups
 At 1.5 times of:
  All C(H,H,H) groups
2.a Aromatic/amide H refined with riding coordinates:
 C8(H8), C6(H6), C3(H3), C5(H5), C2(H2), C4(H4), C7(H7), C1(H1)
2.b Idealised Me refined as rotating group:
 C12(H12A,H12B,H12C), C10(H10A,H10B,H10C)
;
_olex2_submission_special_instructions 'No special instructions were received'

loop_
_space_group_symop_operation_xyz
'x, y, z'
'-x+1/2, -y, z+1/2'
'-x, y+1/2, -z+1/2'
'x+1/2, -y+1/2, -z'

loop_
_atom_site_label
_atom_site_type_symbol
_atom_site_fract_x
_atom_site_fract_y
_atom_site_fract_z
_atom_site_U_iso_or_equiv
_atom_site_adp_type
_atom_site_occupancy
_atom_site_site_symmetry_order
_atom_site_calc_flag
_atom_site_refinement_flags_posn
Er1 Er 0.48992(3) 0.43537(3) 0.46276(3) 0.01199(9) Uani 1 1 d .
I1 I 0.64165(4) 0.41950(4) 0.66888(4) 0.01947(13) Uani 1 1 d .
N2 N 0.4515(5) 0.2169(6) 0.4994(5) 0.0193(17) Uani 1 1 d .
C11 C 0.4360(6) 0.1124(7) 0.5090(6) 0.0157(18) Uani 1 1 d .
N1 N 0.6580(6) 0.3325(5) 0.3644(5) 0.0187(15) Uani 1 1 d .
C12 C 0.4191(7) -0.0202(6) 0.5209(7) 0.024(2) Uani 1 1 d .
H12A H 0.370918 -0.051908 0.458726 0.037 Uiso 1 1 calc GR
H12B H 0.374362 -0.037365 0.589165 0.037 Uiso 1 1 calc GR
H12C H 0.500636 -0.061000 0.522750 0.037 Uiso 1 1 calc GR
C9 C 0.7216(7) 0.2839(6) 0.3044(6) 0.0139(17) Uani 1 1 d .
C8 C 0.3444(9) 0.5976(8) 0.5418(7) 0.039(2) Uani 1 1 d .
H8 H 0.322212 0.627852 0.612228 0.047 Uiso 1 1 calc R
C6 C 0.2616(6) 0.4304(8) 0.4170(7) 0.030(2) Uani 1 1 d .
H6 H 0.196381 0.371205 0.423013 0.036 Uiso 1 1 calc R
C10 C 0.8055(7) 0.2225(7) 0.2264(6) 0.023(2) Uani 1 1 d .
H10A H 0.774329 0.234608 0.151703 0.035 Uiso 1 1 calc GR
H10B H 0.809231 0.133468 0.242713 0.035 Uiso 1 1 calc GR
H10C H 0.889087 0.258411 0.232655 0.035 Uiso 1 1 calc GR
C3 C 0.5006(7) 0.5808(8) 0.3007(7) 0.034(2) Uani 1 1 d .
H3 H 0.559233 0.601021 0.245183 0.041 Uiso 1 1 calc R
C5 C 0.3225(7) 0.4203(8) 0.3186(7) 0.028(2) Uani 1 1 d .
H5 H 0.290313 0.355873 0.273644 0.034 Uiso 1 1 calc R
C2 C 0.5140(9) 0.6558(7) 0.3946(9) 0.043(3) Uani 1 1 d .
H2 H 0.580609 0.713546 0.389642 0.052 Uiso 1 1 calc R
C4 C 0.4218(8) 0.4842(8) 0.2699(7) 0.030(2) Uani 1 1 d .
H4 H 0.439679 0.454370 0.198341 0.036 Uiso 1 1 calc R
C7 C 0.2699(8) 0.5033(9) 0.5094(7) 0.035(2) Uani 1 1 d .
H7 H 0.209048 0.482489 0.562837 0.042 Uiso 1 1 calc R
C1 C 0.4463(10) 0.6622(8) 0.4975(8) 0.046(3) Uani 1 1 d .
H1 H 0.477966 0.723974 0.545544 0.055 Uiso 1 1 calc R

loop_
_atom_site_aniso_label
_atom_site_aniso_U_11
_atom_site_aniso_U_22
_atom_site_aniso_U_33
_atom_site_aniso_U_23
_atom_site_aniso_U_13
_atom_site_aniso_U_12
Er1 0.01343(17) 0.01121(15) 0.01132(17) 0.00089(15) -0.00007(15) 0.00104(16)
I1 0.0209(3) 0.0222(3) 0.0153(3) -0.0028(2) -0.0055(2) 0.0026(2)
N2 0.012(4) 0.025(4) 0.020(4) 0.000(3) -0.002(3) 0.001(3)
C11 0.011(4) 0.019(5) 0.017(5) -0.001(3) -0.001(3) 0.002(3)
N1 0.018(4) 0.018(3) 0.020(4) -0.002(3) 0.001(3) 0.001(3)
C12 0.032(5) 0.016(4) 0.025(5) 0.001(4) 0.001(4) -0.002(3)
C9 0.014(4) 0.013(4) 0.014(5) 0.002(3) -0.006(3) -0.005(3)
C8 0.069(7) 0.037(6) 0.011(5) -0.001(4) 0.002(5) 0.037(5)
C6 0.010(4) 0.027(5) 0.052(6) 0.019(5) -0.006(4) 0.006(4)
C10 0.024(5) 0.020(4) 0.026(5) -0.007(4) 0.005(4) -0.002(4)
C3 0.014(4) 0.058(6) 0.031(5) 0.036(5) 0.009(4) 0.009(6)
C5 0.030(5) 0.025(5) 0.029(5) -0.010(5) -0.024(4) 0.005(4)
C2 0.025(5) 0.022(5) 0.083(8) 0.034(5) -0.020(6) -0.013(5)
C4 0.040(6) 0.041(6) 0.010(5) -0.002(4) -0.009(4) 0.026(4)
C7 0.030(6) 0.042(6) 0.034(6) 0.020(5) 0.017(4) 0.020(5)
C1 0.078(9) 0.013(5) 0.046(7) -0.009(4) -0.048(6) 0.017(5)

loop_
_atom_type_symbol
_atom_type_description
_atom_type_scat_dispersion_real
_atom_type_scat_dispersion_imag
_atom_type_scat_source
C C 0.0033 0.0016 'International Tables Vol C Tables 4.2.6.8 and 6.1.1.4'
H H 0.0000 0.0000 'International Tables Vol C Tables 4.2.6.8 and 6.1.1.4'
Er Er -0.2586 4.9576 'International Tables Vol C Tables 4.2.6.8 and 6.1.1.4'
I I -0.4742 1.8119 'International Tables Vol C Tables 4.2.6.8 and 6.1.1.4'
N N 0.0061 0.0033 'International Tables Vol C Tables 4.2.6.8 and 6.1.1.4'

loop_
_geom_angle_atom_site_label_1
_geom_angle_atom_site_label_2
_geom_angle_atom_site_label_3
_geom_angle
N2 Er1 I1 83.27(14)
N2 Er1 N1 77.1(2)
N2 Er1 C8 119.5(3)
N2 Er1 C6 81.6(2)
N2 Er1 C3 138.8(3)
N2 Er1 C5 86.8(2)
N2 Er1 C2 170.7(3)
N2 Er1 C4 108.9(2)
N2 Er1 C7 94.6(3)
N2 Er1 C1 151.0(3)
N1 Er1 I1 89.13(14)
N1 Er1 C8 163.4(3)
N1 Er1 C6 127.1(3)
N1 Er1 C3 82.1(2)
N1 Er1 C5 98.9(2)
N1 Er1 C2 100.9(3)
N1 Er1 C4 81.4(2)
N1 Er1 C7 158.8(3)
N1 Er1 C1 131.4(3)
C8 Er1 I1 93.2(2)
C8 Er1 C7 30.9(3)
C6 Er1 I1 135.6(2)
C6 Er1 C8 59.9(3)
C6 Er1 C3 83.3(3)
C6 Er1 C5 31.6(2)
C6 Er1 C2 92.7(3)
C6 Er1 C4 60.9(3)
C6 Er1 C7 31.6(3)
C6 Er1 C1 82.9(3)
C3 Er1 I1 131.8(2)
C3 Er1 C8 84.2(3)
C3 Er1 C2 32.4(3)
C3 Er1 C7 92.2(3)
C5 Er1 I1 165.5(2)
C5 Er1 C8 82.5(3)
C5 Er1 C3 61.7(3)
C5 Er1 C2 84.5(3)
C5 Er1 C4 32.3(3)
C5 Er1 C7 60.7(3)
C5 Er1 C1 92.7(3)
C2 Er1 I1 105.9(2)
C2 Er1 C8 62.7(3)
C2 Er1 C7 84.2(3)
C4 Er1 I1 162.2(2)
C4 Er1 C8 91.9(3)
C4 Er1 C3 32.0(3)
C4 Er1 C2 61.7(3)
C4 Er1 C7 83.1(3)
C4 Er1 C1 84.3(3)
C7 Er1 I1 109.5(2)
C1 Er1 I1 90.88(19)
C1 Er1 C8 32.2(3)
C1 Er1 C3 62.6(3)
C1 Er1 C2 33.4(3)
C1 Er1 C7 60.7(3)
C11 N2 Er1 175.1(6)
N2 C11 C12 178.8(8)
C9 N1 Er1 168.1(6)
C11 C12 H12A 109.5
C11 C12 H12B 109.5
C11 C12 H12C 109.5
H12A C12 H12B 109.5
H12A C12 H12C 109.5
H12B C12 H12C 109.5
N1 C9 C10 179.1(8)
Er1 C8 H8 137.3
C7 C8 Er1 74.7(5)
C7 C8 H8 112.0
C7 C8 C1 136.1(9)
C1 C8 Er1 73.4(5)
C1 C8 H8 112.0
Er1 C6 H6 135.8
C5 C6 Er1 74.4(4)
C5 C6 H6 111.5
C5 C6 C7 137.0(8)
C7 C6 Er1 75.1(5)
C7 C6 H6 111.5
C9 C10 H10A 109.5
C9 C10 H10B 109.5
C9 C10 H10C 109.5
H10A C10 H10B 109.5
H10A C10 H10C 109.5
H10B C10 H10C 109.5
Er1 C3 H3 136.9
C2 C3 Er1 73.9(4)
C2 C3 H3 112.4
C4 C3 Er1 73.8(4)
C4 C3 H3 112.4
C4 C3 C2 135.2(8)
Er1 C5 H5 135.2
C6 C5 Er1 74.0(4)
C6 C5 H5 113.0
C6 C5 C4 134.1(8)
C4 C5 Er1 73.9(4)
C4 C5 H5 113.0
Er1 C2 H2 135.5
C3 C2 Er1 73.7(4)
C3 C2 H2 113.6
C3 C2 C1 132.8(8)
C1 C2 Er1 73.1(4)
C1 C2 H2 113.6
Er1 C4 H4 136.8
C3 C4 Er1 74.2(4)
C3 C4 C5 135.6(8)
C3 C4 H4 112.2
C5 C4 Er1 73.8(4)
C5 C4 H4 112.2
Er1 C7 H7 136.6
C8 C7 Er1 74.4(5)
C8 C7 C6 134.9(9)
C8 C7 H7 112.6
C6 C7 Er1 73.2(5)
C6 C7 H7 112.6
Er1 C1 H1 135.6
C8 C1 Er1 74.3(5)
C8 C1 C2 134.3(8)
C8 C1 H1 112.8
C2 C1 Er1 73.5(4)
C2 C1 H1 112.8

loop_
_geom_bond_atom_site_label_1
_geom_bond_atom_site_label_2
_geom_bond_distance
Er1 I1 3.0024(6)
Er1 N2 2.431(7)
Er1 N1 2.434(6)
Er1 C8 2.535(8)
Er1 C6 2.515(7)
Er1 C3 2.526(7)
Er1 C5 2.521(7)
Er1 C2 2.528(7)
Er1 C4 2.521(8)
Er1 C7 2.538(8)
Er1 C1 2.524(9)
N2 C11 1.143(9)
C11 C12 1.446(10)
N1 C9 1.130(9)
C12 H12A 0.9800
C12 H12B 0.9800
C12 H12C 0.9800
C9 C10 1.469(10)
C8 H8 0.9500
C8 C7 1.352(12)
C8 C1 1.405(13)
C6 H6 0.9500
C6 C5 1.371(11)
C6 C7 1.377(12)
C10 H10A 0.9800
C10 H10B 0.9800
C10 H10C 0.9800
C3 H3 0.9500
C3 C2 1.409(12)
C3 C4 1.393(11)
C5 H5 0.9500
C5 C4 1.402(11)
C2 H2 0.9500
C2 C1 1.453(14)
C4 H4 0.9500
C7 H7 0.9500
C1 H1 0.9500
